data_4111550
loop_
_publ_author_name
'Hong Yan'
'Bruce C. Noll'
'Thomas P. Fehlner'

_publ_section_title
;
 Cooperative Metal-Boron Interactions in the Reaction of
 nido-1,2-(Cp*RuH)2B3H7, Cp* = \h5-C5Me5, with HC\\tbCPh
;
_journal_name_full 'Journal of the American Chemical Society'
_journal_page_first 4831
_journal_page_last 4844
_journal_paper_doi 10.1021/ja042439n
_journal_volume 127
_journal_year 2005
_chemical_absolute_configuration ad
_chemical_formula_moiety 'C28 H47 B3 Ru2'
_chemical_formula_sum 'C28 H47 B3 Ru2'
_chemical_formula_weight 618.23
_space_group_IT_number 19
_symmetry_cell_setting orthorhombic
_symmetry_Int_Tables_number 19
_symmetry_space_group_name_Hall 'P 2ac 2ab'
_symmetry_space_group_name_H-M 'P 21 21 21'
_atom_sites_solution_hydrogens geom
_atom_sites_solution_primary direct
_atom_sites_solution_secondary difmap
_audit_creation_method SHELXL-97
_cell_angle_alpha 90.00
_cell_angle_beta 90.00
_cell_angle_gamma 90.00
_cell_formula_units_Z 4
_cell_length_a 8.5992(4)
_cell_length_b 17.5873(7)
_cell_length_c 18.7960(8)
_cell_measurement_reflns_used 6038
_cell_measurement_temperature 100(2)
_cell_measurement_theta_max 30.97
_cell_measurement_theta_min 2.46
_cell_volume 2842.6(2)
_computing_cell_refinement 'Bruker SMART'
_computing_data_collection 'Bruker SMART'
_computing_data_reduction 'Bruker SAINT'
_computing_molecular_graphics 'Bruker SHELXTL'
_computing_publication_material 'Bruker SHELXTL'
_computing_structure_refinement 'SHELXL-97 (Sheldrick, 1997)'
_computing_structure_solution 'SHELXS-97 (Sheldrick, 1990)'
_diffrn_ambient_temperature 100(2)
_diffrn_measured_fraction_theta_full 0.991
_diffrn_measured_fraction_theta_max 0.991
_diffrn_measurement_device_type 'CCD area detector'
_diffrn_measurement_method '\f and \w scans'
_diffrn_radiation_monochromator graphite
_diffrn_radiation_probe x-ray
_diffrn_radiation_type MoK\a
_diffrn_radiation_wavelength 0.71073
_diffrn_reflns_av_R_equivalents 0.0383
_diffrn_reflns_av_sigmaI/netI 0.0465
_diffrn_reflns_limit_h_max 12
_diffrn_reflns_limit_h_min -11
_diffrn_reflns_limit_k_max 23
_diffrn_reflns_limit_k_min -25
_diffrn_reflns_limit_l_max 19
_diffrn_reflns_limit_l_min -26
_diffrn_reflns_number 27760
_diffrn_reflns_theta_full 30.50
_diffrn_reflns_theta_max 30.50
_diffrn_reflns_theta_min 1.59
_diffrn_source 'fine-focus sealed tube'
_diffrn_source_type 'Siemens KFFMO2K-90'
_exptl_absorpt_coefficient_mu 1.077
_exptl_absorpt_correction_T_max 0.9582
_exptl_absorpt_correction_T_min 0.7177
_exptl_absorpt_correction_type multi-scan
_exptl_absorpt_process_details 'Blessing, R. H. Acta Cryst. (1995) A51. 33-38.'
_exptl_crystal_colour 'clear orange'
_exptl_crystal_density_diffrn 1.445
_exptl_crystal_description plate
_exptl_crystal_F_000 1272
_exptl_crystal_size_max 0.33
_exptl_crystal_size_mid 0.19
_exptl_crystal_size_min 0.04
_refine_diff_density_max 2.924
_refine_diff_density_min -1.152
_refine_diff_density_rms 0.188
_refine_ls_abs_structure_details 'Flack H D (1983), Acta Cryst. A39, 876-881'
_refine_ls_abs_structure_Flack -0.07(5)
_refine_ls_extinction_method none
_refine_ls_goodness_of_fit_ref 1.060
_refine_ls_hydrogen_treatment mixed
_refine_ls_matrix_type full
_refine_ls_number_parameters 319
_refine_ls_number_reflns 8315
_refine_ls_number_restraints 0
_refine_ls_restrained_S_all 1.060
_refine_ls_R_factor_all 0.0503
_refine_ls_R_factor_gt 0.0420
_refine_ls_shift/su_max 0.001
_refine_ls_shift/su_mean 0.000
_refine_ls_structure_factor_coef Fsqd
_refine_ls_weighting_details 'calc w=1/[\s^2^(Fo^2^)+(0.0558P)^2^+6.7899P] where P=(Fo^2^+2Fc^2^)/3'
_refine_ls_weighting_scheme calc
_refine_ls_wR_factor_gt 0.1057
_refine_ls_wR_factor_ref 0.1115
_reflns_number_gt 7359
_reflns_number_total 8315
_reflns_threshold_expression >2sigma(I)
_cod_data_source_file ja042439nsi20041230_082001_2.cif
_cod_data_source_block bcn26
_cod_depositor_comments
;
The following automatic conversions were performed:

'_diffrn_radiation_probe' value 'X-ray' changed to 'x-ray' according
to the built-in table from CIF Core dictionary named 'cif_core.dic'
version 2.4.1 from 2010-06-29.

Automatic conversion script
Id: cif_fix_values 1715 2011-07-08 13:25:40Z adriana 
;
_cod_original_sg_symbol_Hall ' P 2ac 2ab'
_cod_database_code 4111550

loop_
_symmetry_equiv_pos_as_xyz
'x, y, z'
'-x+1/2, -y, z+1/2'
'-x, y+1/2, -z+1/2'
'x+1/2, -y+1/2, -z'

loop_
_atom_site_label
_atom_site_type_symbol
_atom_site_fract_x
_atom_site_fract_y
_atom_site_fract_z
_atom_site_U_iso_or_equiv
_atom_site_adp_type
_atom_site_occupancy
_atom_site_symmetry_multiplicity
_atom_site_calc_flag
_atom_site_refinement_flags
Ru1 Ru 0.81471(4) 0.532719(19) 0.664745(17) 0.01415(8) Uani 1 1 d .
Ru2 Ru 0.98497(4) 0.442020(19) 0.762729(18) 0.01542(8) Uani 1 1 d .
H21 H 0.889(6) 0.498(3) 0.820(3) 0.018(14) Uiso 1 1 d .
B1 B 0.8009(7) 0.5456(3) 0.7807(2) 0.0205(10) Uani 1 1 d .
H12 H 0.894(7) 0.607(3) 0.801(3) 0.030 Uiso 1 1 d .
B2 B 0.9078(7) 0.6204(3) 0.7311(3) 0.0222(10) Uani 1 1 d .
H23 H 1.057(6) 0.617(3) 0.739(3) 0.019(14) Uiso 1 1 d .
B3 B 1.0527(6) 0.5534(3) 0.6985(3) 0.0197(10) Uani 1 1 d .
C1 C 0.8267(6) 0.6050(2) 0.5686(2) 0.0208(9) Uani 1 1 d .
C2 C 0.6705(6) 0.6043(3) 0.5927(2) 0.0229(10) Uani 1 1 d .
C3 C 0.6144(5) 0.5282(3) 0.5867(2) 0.0194(9) Uani 1 1 d .
C4 C 0.7369(5) 0.4819(3) 0.5601(2) 0.0158(8) Uani 1 1 d .
C5 C 0.8706(5) 0.5289(3) 0.5489(2) 0.0175(8) Uani 1 1 d .
C6 C 0.9289(8) 0.6744(3) 0.5580(3) 0.0333(13) Uani 1 1 d .
H6A H 1.0382 0.6600 0.5640 0.050 Uiso 1 1 calc R
H6B H 0.9015 0.7132 0.5932 0.050 Uiso 1 1 calc R
H6C H 0.9130 0.6947 0.5100 0.050 Uiso 1 1 calc R
C7 C 0.5766(9) 0.6744(4) 0.6102(3) 0.0427(17) Uani 1 1 d .
H7A H 0.5420 0.6987 0.5660 0.064 Uiso 1 1 calc R
H7B H 0.6411 0.7101 0.6373 0.064 Uiso 1 1 calc R
H7C H 0.4858 0.6600 0.6387 0.064 Uiso 1 1 calc R
C8 C 0.4515(6) 0.5000(4) 0.6014(3) 0.0332(13) Uani 1 1 d .
H8A H 0.3911 0.5006 0.5572 0.050 Uiso 1 1 calc R
H8B H 0.4016 0.5332 0.6365 0.050 Uiso 1 1 calc R
H8C H 0.4562 0.4480 0.6200 0.050 Uiso 1 1 calc R
C9 C 0.7251(7) 0.3988(3) 0.5424(3) 0.0242(10) Uani 1 1 d .
H9A H 0.6615 0.3731 0.5783 0.036 Uiso 1 1 calc R
H9B H 0.8293 0.3763 0.5417 0.036 Uiso 1 1 calc R
H9C H 0.6766 0.3928 0.4955 0.036 Uiso 1 1 calc R
C10 C 1.0197(6) 0.5051(3) 0.5150(3) 0.0258(10) Uani 1 1 d .
H10A H 1.0110 0.5102 0.4632 0.039 Uiso 1 1 calc R
H10B H 1.0417 0.4520 0.5272 0.039 Uiso 1 1 calc R
H10C H 1.1043 0.5375 0.5323 0.039 Uiso 1 1 calc R
C11 C 1.1666(6) 0.3607(3) 0.7844(3) 0.0235(10) Uani 1 1 d .
C12 C 1.0697(6) 0.3316(3) 0.7295(3) 0.0222(10) Uani 1 1 d .
C13 C 0.9172(6) 0.3227(3) 0.7588(3) 0.0203(9) Uani 1 1 d .
C14 C 0.9209(6) 0.3474(2) 0.8315(3) 0.0190(8) Uani 1 1 d .
C15 C 1.0766(6) 0.3707(3) 0.8469(2) 0.0224(10) Uani 1 1 d .
C16 C 1.3389(6) 0.3752(4) 0.7792(4) 0.0420(16) Uani 1 1 d .
H16A H 1.3949 0.3267 0.7813 0.063 Uiso 1 1 calc R
H16B H 1.3718 0.4076 0.8189 0.063 Uiso 1 1 calc R
H16C H 1.3620 0.4008 0.7341 0.063 Uiso 1 1 calc R
C17 C 1.1221(8) 0.3075(3) 0.6564(3) 0.0365(14) Uani 1 1 d .
H17A H 1.1709 0.2572 0.6592 0.055 Uiso 1 1 calc R
H17B H 1.1974 0.3443 0.6380 0.055 Uiso 1 1 calc R
H17C H 1.0321 0.3051 0.6245 0.055 Uiso 1 1 calc R
C18 C 0.7789(7) 0.2877(3) 0.7228(3) 0.0345(13) Uani 1 1 d .
H18A H 0.7679 0.2347 0.7382 0.052 Uiso 1 1 calc R
H18B H 0.7933 0.2894 0.6712 0.052 Uiso 1 1 calc R
H18C H 0.6850 0.3162 0.7357 0.052 Uiso 1 1 calc R
C19 C 0.7889(7) 0.3442(3) 0.8826(3) 0.0361(13) Uani 1 1 d .
H19A H 0.7904 0.2954 0.9077 0.054 Uiso 1 1 calc R
H19B H 0.6906 0.3496 0.8567 0.054 Uiso 1 1 calc R
H19C H 0.7989 0.3857 0.9171 0.054 Uiso 1 1 calc R
C20 C 1.1364(8) 0.3932(3) 0.9194(3) 0.0379(15) Uani 1 1 d .
H20A H 1.1910 0.3500 0.9410 0.057 Uiso 1 1 calc R
H20B H 1.0488 0.4080 0.9498 0.057 Uiso 1 1 calc R
H20C H 1.2083 0.4361 0.9146 0.057 Uiso 1 1 calc R
C21 C 0.6574(5) 0.5592(3) 0.8346(2) 0.0226(9) Uani 1 1 d .
H21A H 0.5993 0.5109 0.8400 0.027 Uiso 1 1 calc R
H21B H 0.6991 0.5732 0.8819 0.027 Uiso 1 1 calc R
C22 C 0.5433(6) 0.6221(3) 0.8097(3) 0.0237(10) Uani 1 1 d .
H22A H 0.6022 0.6694 0.8005 0.028 Uiso 1 1 calc R
H22B H 0.4936 0.6062 0.7646 0.028 Uiso 1 1 calc R
C23 C 0.4174(6) 0.6379(3) 0.8652(2) 0.0194(9) Uani 1 1 d .
C24 C 0.2792(6) 0.5961(3) 0.8669(3) 0.0247(10) Uani 1 1 d .
H24 H 0.2613 0.5583 0.8317 0.030 Uiso 1 1 calc R
C25 C 0.1689(7) 0.6087(3) 0.9183(3) 0.0274(11) Uani 1 1 d .
H25 H 0.0752 0.5801 0.9183 0.033 Uiso 1 1 calc R
C26 C 0.1945(7) 0.6636(3) 0.9708(3) 0.0264(10) Uani 1 1 d .
H26 H 0.1186 0.6727 1.0066 0.032 Uiso 1 1 calc R
C27 C 0.3321(6) 0.7048(3) 0.9700(2) 0.0224(10) Uani 1 1 d .
H27 H 0.3504 0.7418 1.0058 0.027 Uiso 1 1 calc R
C28 C 0.4436(6) 0.6926(3) 0.9177(2) 0.0220(10) Uani 1 1 d .
H28 H 0.5371 0.7214 0.9176 0.026 Uiso 1 1 calc R

loop_
_atom_site_aniso_label
_atom_site_aniso_U_11
_atom_site_aniso_U_22
_atom_site_aniso_U_33
_atom_site_aniso_U_23
_atom_site_aniso_U_13
_atom_site_aniso_U_12
Ru1 0.01557(16) 0.01635(14) 0.01053(13) -0.00141(13) -0.00153(12) 0.00144(13)
Ru2 0.01667(17) 0.01756(15) 0.01203(14) -0.00080(12) -0.00267(12) 0.00143(13)
B1 0.032(3) 0.021(2) 0.0084(18) -0.0005(17) -0.0049(18) 0.006(2)
B2 0.025(3) 0.020(2) 0.021(2) -0.002(2) -0.005(2) 0.000(2)
B3 0.019(2) 0.022(2) 0.018(2) -0.001(2) -0.0046(17) -0.0018(19)
C1 0.031(3) 0.0166(19) 0.0143(18) 0.0010(16) -0.0055(19) -0.0039(19)
C2 0.028(3) 0.025(2) 0.016(2) -0.0001(17) -0.0048(19) 0.008(2)
C3 0.018(2) 0.031(2) 0.0091(17) 0.0022(18) -0.0027(15) 0.0027(19)
C4 0.0138(19) 0.022(2) 0.0118(18) 0.0001(16) -0.0027(14) -0.0001(16)
C5 0.016(2) 0.024(2) 0.0122(17) -0.0002(18) 0.0016(14) -0.0028(17)
C6 0.048(4) 0.030(3) 0.023(3) 0.007(2) -0.005(2) -0.013(2)
C7 0.064(5) 0.040(3) 0.024(3) -0.003(3) -0.008(3) 0.028(3)
C8 0.019(3) 0.062(4) 0.018(2) 0.000(2) -0.0013(18) 0.004(2)
C9 0.034(3) 0.023(2) 0.016(2) -0.0026(18) -0.0060(19) -0.006(2)
C10 0.016(2) 0.044(3) 0.017(2) -0.0045(19) 0.0048(17) -0.004(2)
C11 0.012(2) 0.024(2) 0.034(3) 0.012(2) -0.0002(19) 0.0013(17)
C12 0.028(2) 0.023(2) 0.015(2) 0.0055(19) 0.0048(18) 0.0089(18)
C13 0.024(2) 0.018(2) 0.019(2) 0.0000(18) -0.0043(18) 0.0019(16)
C14 0.024(2) 0.0177(19) 0.0157(19) 0.0016(18) 0.0019(18) -0.0001(16)
C15 0.030(3) 0.022(2) 0.015(2) 0.0030(18) -0.0069(18) -0.0014(19)
C16 0.017(3) 0.045(3) 0.064(4) 0.025(3) -0.001(3) 0.002(2)
C17 0.053(4) 0.033(3) 0.023(3) 0.004(2) 0.010(3) 0.017(3)
C18 0.037(3) 0.027(3) 0.039(3) -0.001(2) -0.017(3) -0.005(2)
C19 0.037(3) 0.032(3) 0.039(3) 0.009(2) 0.014(3) 0.006(2)
C20 0.058(4) 0.034(3) 0.022(3) 0.002(2) -0.021(3) -0.007(3)
C21 0.026(2) 0.031(2) 0.0108(17) 0.000(2) 0.0008(17) 0.0107(19)
C22 0.024(3) 0.032(2) 0.0148(19) 0.0015(19) -0.0018(17) 0.007(2)
C23 0.025(2) 0.021(2) 0.0126(19) 0.0024(17) -0.0030(17) 0.0074(18)
C24 0.025(3) 0.028(2) 0.021(2) -0.0047(19) -0.0095(19) 0.0056(19)
C25 0.024(3) 0.028(2) 0.030(3) 0.001(2) -0.007(2) 0.000(2)
C26 0.028(3) 0.029(2) 0.022(2) 0.0025(19) 0.004(2) 0.009(2)
C27 0.033(3) 0.020(2) 0.0142(19) -0.0020(17) -0.0007(19) 0.0043(19)
C28 0.027(3) 0.024(2) 0.015(2) 0.0000(18) -0.0025(18) 0.0017(18)

loop_
_atom_type_symbol
_atom_type_description
_atom_type_scat_dispersion_real
_atom_type_scat_dispersion_imag
_atom_type_scat_source
C C 0.0033 0.0016 'International Tables Vol C Tables 4.2.6.8 and 6.1.1.4'
H H 0.0000 0.0000 'International Tables Vol C Tables 4.2.6.8 and 6.1.1.4'
B B 0.0013 0.0007 'International Tables Vol C Tables 4.2.6.8 and 6.1.1.4'
Ru Ru -1.2594 0.8363 'International Tables Vol C Tables 4.2.6.8 and 6.1.1.4'

loop_
_geom_angle_atom_site_label_1
_geom_angle_atom_site_label_2
_geom_angle_atom_site_label_3
_geom_angle
B2 Ru1 B3 50.0(2)
B2 Ru1 B1 50.7(2)
B3 Ru1 B1 75.2(2)
B2 Ru1 C1 92.6(2)
B3 Ru1 C1 95.6(2)
B1 Ru1 C1 138.99(17)
B2 Ru1 C2 98.9(2)
B3 Ru1 C2 127.4(2)
B1 Ru1 C2 121.01(18)
C1 Ru1 C2 37.25(19)
B2 Ru1 C5 120.7(2)
B3 Ru1 C5 94.99(18)
B1 Ru1 C5 169.8(2)
C1 Ru1 C5 37.81(17)
C2 Ru1 C5 62.85(18)
B2 Ru1 C4 154.5(2)
B3 Ru1 C4 126.76(18)
B1 Ru1 C4 152.69(19)
C1 Ru1 C4 61.99(16)
C2 Ru1 C4 61.98(17)
C5 Ru1 C4 37.15(16)
B2 Ru1 C3 133.5(2)
B3 Ru1 C3 155.70(18)
B1 Ru1 C3 127.29(19)
C1 Ru1 C3 61.71(18)
C2 Ru1 C3 37.06(19)
C5 Ru1 C3 62.00(16)
C4 Ru1 C3 36.65(16)
B2 Ru1 Ru2 80.44(15)
B3 Ru1 Ru2 54.56(14)
B1 Ru1 Ru2 56.11(14)
C1 Ru1 Ru2 145.89(14)
C2 Ru1 Ru2 176.67(13)
C5 Ru1 Ru2 120.30(12)
C4 Ru1 Ru2 119.60(11)
C3 Ru1 Ru2 142.38(13)
C11 Ru2 C12 38.4(2)
C11 Ru2 C15 38.28(19)
C12 Ru2 C15 64.50(18)
C11 Ru2 C14 64.16(18)
C12 Ru2 C14 64.61(18)
C15 Ru2 C14 38.42(18)
C11 Ru2 C13 63.97(18)
C12 Ru2 C13 38.43(19)
C15 Ru2 C13 64.21(18)
C14 Ru2 C13 38.45(18)
C11 Ru2 B3 117.76(18)
C12 Ru2 B3 120.71(19)
C15 Ru2 B3 139.44(19)
C14 Ru2 B3 173.99(18)
C13 Ru2 B3 147.45(18)
C11 Ru2 B1 160.05(18)
C12 Ru2 B1 158.23(19)
C15 Ru2 B1 124.57(17)
C14 Ru2 B1 108.95(18)
C13 Ru2 B1 123.45(19)
B3 Ru2 B1 67.23(18)
C11 Ru2 Ru1 150.18(14)
C12 Ru2 Ru1 119.31(13)
C15 Ru2 Ru1 170.06(14)
C14 Ru2 Ru1 133.08(13)
C13 Ru2 Ru1 112.38(13)
B3 Ru2 Ru1 48.21(12)
B1 Ru2 Ru1 48.38(11)
C11 Ru2 H21 128.9(18)
C12 Ru2 H21 151.6(18)
C15 Ru2 H21 93.1(18)
C14 Ru2 H21 87.0(18)
C13 Ru2 H21 117.3(18)
B3 Ru2 H21 87.6(18)
B1 Ru2 H21 31.8(18)
Ru1 Ru2 H21 80.1(18)
C21 B1 B2 126.1(4)
C21 B1 Ru1 132.8(3)
B2 B1 Ru1 63.1(2)
C21 B1 Ru2 133.9(3)
B2 B1 Ru2 98.0(3)
Ru1 B1 Ru2 75.51(15)
C21 B1 H21 100(2)
B2 B1 H21 116(2)
Ru1 B1 H21 116(2)
Ru2 B1 H21 41(2)
C21 B1 H12 99(3)
B2 B1 H12 46(3)
Ru1 B1 H12 108(3)
Ru2 B1 H12 104(3)
H21 B1 H12 91(3)
B3 B2 B1 92.9(3)
B3 B2 Ru1 66.0(2)
B1 B2 Ru1 66.2(2)
B3 B2 H12 106(3)
B1 B2 H12 49(3)
Ru1 B2 H12 114(3)
B3 B2 H23 48(2)
B1 B2 H23 114(2)
Ru1 B2 H23 114(2)
H12 B2 H23 88(4)
B2 B3 Ru1 64.0(2)
B2 B3 Ru2 101.2(3)
Ru1 B3 Ru2 77.22(17)
B2 B3 H23 45(2)
Ru1 B3 H23 109(2)
Ru2 B3 H23 114(2)
C2 C1 C5 108.9(4)
C2 C1 C6 126.7(5)
C5 C1 C6 124.2(5)
C2 C1 Ru1 71.9(3)
C5 C1 Ru1 71.8(2)
C6 C1 Ru1 126.6(3)
C1 C2 C3 107.6(4)
C1 C2 C7 124.7(5)
C3 C2 C7 127.0(5)
C1 C2 Ru1 70.8(3)
C3 C2 Ru1 72.9(3)
C7 C2 Ru1 128.9(4)
C4 C3 C2 108.3(4)
C4 C3 C8 124.2(5)
C2 C3 C8 127.4(5)
C4 C3 Ru1 71.6(2)
C2 C3 Ru1 70.0(3)
C8 C3 Ru1 126.8(3)
C3 C4 C5 108.4(4)
C3 C4 C9 125.8(4)
C5 C4 C9 125.7(4)
C3 C4 Ru1 71.7(3)
C5 C4 Ru1 70.3(2)
C9 C4 Ru1 126.7(3)
C4 C5 C1 106.8(4)
C4 C5 C10 126.3(4)
C1 C5 C10 126.6(4)
C4 C5 Ru1 72.6(2)
C1 C5 Ru1 70.4(2)
C10 C5 Ru1 127.6(3)
C1 C6 H6A 109.5
C1 C6 H6B 109.5
H6A C6 H6B 109.5
C1 C6 H6C 109.5
H6A C6 H6C 109.5
H6B C6 H6C 109.5
C2 C7 H7A 109.5
C2 C7 H7B 109.5
H7A C7 H7B 109.5
C2 C7 H7C 109.5
H7A C7 H7C 109.5
H7B C7 H7C 109.5
C3 C8 H8A 109.5
C3 C8 H8B 109.5
H8A C8 H8B 109.5
C3 C8 H8C 109.5
H8A C8 H8C 109.5
H8B C8 H8C 109.5
C4 C9 H9A 109.5
C4 C9 H9B 109.5
H9A C9 H9B 109.5
C4 C9 H9C 109.5
H9A C9 H9C 109.5
H9B C9 H9C 109.5
C5 C10 H10A 109.5
C5 C10 H10B 109.5
H10A C10 H10B 109.5
C5 C10 H10C 109.5
H10A C10 H10C 109.5
H10B C10 H10C 109.5
C15 C11 C12 109.1(4)
C15 C11 C16 124.7(5)
C12 C11 C16 126.2(5)
C15 C11 Ru2 71.3(3)
C12 C11 Ru2 71.1(3)
C16 C11 Ru2 126.0(4)
C11 C12 C13 107.3(4)
C11 C12 C17 126.0(5)
C13 C12 C17 126.4(5)
C11 C12 Ru2 70.5(3)
C13 C12 Ru2 71.3(3)
C17 C12 Ru2 128.0(3)
C12 C13 C14 108.2(4)
C12 C13 C18 126.8(5)
C14 C13 C18 124.8(5)
C12 C13 Ru2 70.3(3)
C14 C13 Ru2 70.7(3)
C18 C13 Ru2 128.5(3)
C15 C14 C13 107.5(4)
C15 C14 C19 126.4(5)
C13 C14 C19 125.9(5)
C15 C14 Ru2 70.4(3)
C13 C14 Ru2 70.8(3)
C19 C14 Ru2 127.2(3)
C11 C15 C14 107.9(4)
C11 C15 C20 126.5(5)
C14 C15 C20 125.3(5)
C11 C15 Ru2 70.4(3)
C14 C15 Ru2 71.2(3)
C20 C15 Ru2 129.2(4)
C11 C16 H16A 109.5
C11 C16 H16B 109.5
H16A C16 H16B 109.5
C11 C16 H16C 109.5
H16A C16 H16C 109.5
H16B C16 H16C 109.5
C12 C17 H17A 109.5
C12 C17 H17B 109.5
H17A C17 H17B 109.5
C12 C17 H17C 109.5
H17A C17 H17C 109.5
H17B C17 H17C 109.5
C13 C18 H18A 109.5
C13 C18 H18B 109.5
H18A C18 H18B 109.5
C13 C18 H18C 109.5
H18A C18 H18C 109.5
H18B C18 H18C 109.5
C14 C19 H19A 109.5
C14 C19 H19B 109.5
H19A C19 H19B 109.5
C14 C19 H19C 109.5
H19A C19 H19C 109.5
H19B C19 H19C 109.5
C15 C20 H20A 109.5
C15 C20 H20B 109.5
H20A C20 H20B 109.5
C15 C20 H20C 109.5
H20A C20 H20C 109.5
H20B C20 H20C 109.5
C22 C21 B1 113.6(4)
C22 C21 H21A 108.9
B1 C21 H21A 108.9
C22 C21 H21B 108.9
B1 C21 H21B 108.9
H21A C21 H21B 107.7
C23 C22 C21 111.9(4)
C23 C22 H22A 109.2
C21 C22 H22A 109.2
C23 C22 H22B 109.2
C21 C22 H22B 109.2
H22A C22 H22B 107.9
C28 C23 C24 118.9(5)
C28 C23 C22 119.5(5)
C24 C23 C22 121.5(4)
C25 C24 C23 121.2(5)
C25 C24 H24 119.4
C23 C24 H24 119.4
C24 C25 C26 120.0(5)
C24 C25 H25 120.0
C26 C25 H25 120.0
C27 C26 C25 119.1(5)
C27 C26 H26 120.4
C25 C26 H26 120.4
C26 C27 C28 121.1(4)
C26 C27 H27 119.5
C28 C27 H27 119.5
C27 C28 C23 119.6(5)
C27 C28 H28 120.2
C23 C28 H28 120.2

loop_
_geom_bond_atom_site_label_1
_geom_bond_atom_site_label_2
_geom_bond_distance
Ru1 B2 2.138(5)
Ru1 B3 2.173(5)
Ru1 B1 2.195(5)
Ru1 C1 2.212(4)
Ru1 C2 2.226(5)
Ru1 C5 2.231(4)
Ru1 C4 2.262(4)
Ru1 C3 2.264(4)
Ru1 Ru2 2.8425(5)
Ru2 C11 2.157(5)
Ru2 C12 2.166(5)
Ru2 C15 2.168(5)
Ru2 C14 2.178(5)
Ru2 C13 2.180(5)
Ru2 B3 2.375(5)
Ru2 B1 2.437(5)
Ru2 H21 1.67(5)
B1 C21 1.615(7)
B1 B2 1.855(8)
B1 H21 1.34(5)
B1 H12 1.40(6)
B2 B3 1.821(8)
B2 H12 1.34(6)
B2 H23 1.29(5)
B3 H23 1.36(5)
C1 C2 1.417(8)
C1 C5 1.440(7)
C1 C6 1.517(7)
C2 C3 1.427(7)
C2 C7 1.510(7)
C3 C4 1.423(6)
C3 C8 1.511(7)
C4 C5 1.431(6)
C4 C9 1.502(6)
C5 C10 1.492(6)
C6 H6A 0.9800
C6 H6B 0.9800
C6 H6C 0.9800
C7 H7A 0.9800
C7 H7B 0.9800
C7 H7C 0.9800
C8 H8A 0.9800
C8 H8B 0.9800
C8 H8C 0.9800
C9 H9A 0.9800
C9 H9B 0.9800
C9 H9C 0.9800
C10 H10A 0.9800
C10 H10B 0.9800
C10 H10C 0.9800
C11 C15 1.418(7)
C11 C12 1.422(7)
C11 C16 1.507(7)
C12 C13 1.430(7)
C12 C17 1.507(7)
C13 C14 1.435(7)
C13 C18 1.500(7)
C14 C15 1.430(7)
C14 C19 1.488(7)
C15 C20 1.509(7)
C16 H16A 0.9800
C16 H16B 0.9800
C16 H16C 0.9800
C17 H17A 0.9800
C17 H17B 0.9800
C17 H17C 0.9800
C18 H18A 0.9800
C18 H18B 0.9800
C18 H18C 0.9800
C19 H19A 0.9800
C19 H19B 0.9800
C19 H19C 0.9800
C20 H20A 0.9800
C20 H20B 0.9800
C20 H20C 0.9800
C21 C22 1.550(6)
C21 H21A 0.9900
C21 H21B 0.9900
C22 C23 1.528(7)
C22 H22A 0.9900
C22 H22B 0.9900
C23 C28 1.397(7)
C23 C24 1.397(7)
C24 C25 1.373(8)
C24 H24 0.9500
C25 C26 1.398(7)
C25 H25 0.9500
C26 C27 1.387(8)
C26 H26 0.9500
C27 C28 1.391(7)
C27 H27 0.9500
C28 H28 0.9500
